data_4317728
loop_
_publ_author_name
'Jari Konu'
'Arto Maaninen'
'Katja Paananen'
'Petri Ingman'
'Risto S. Laitinen'
'Tristram Chivers'
'Jussi Valkonen'

_publ_section_title
;
 Preparation and Structural Characterization of (Me3SiNSN)2Se, a New
 Synthon for Sulfur-Selenium Nitrides
;
_journal_name_full 'Inorganic Chemistry'
_journal_page_first 1430
_journal_page_last 1435
_journal_paper_doi 10.1021/ic011045j
_journal_volume 41
_journal_year 2002
_chemical_formula_sum 'C6 H18 N4 S2 Se Si2'
_chemical_formula_weight 345.50
_chemical_name_systematic
;
  ?
;
_space_group_IT_number 14
_symmetry_cell_setting monoclinic
_symmetry_space_group_name_Hall '-P 2ybc'
_symmetry_space_group_name_H-M 'P 1 21/c 1'
_atom_sites_solution_hydrogens geom
_atom_sites_solution_primary direct
_atom_sites_solution_secondary difmap
_audit_creation_method SHELXL-97
_cell_angle_alpha 90.00
_cell_angle_beta 92.05(3)
_cell_angle_gamma 90.00
_cell_formula_units_Z 4
_cell_length_a 7.2362(14)
_cell_length_b 19.260(4)
_cell_length_c 11.436(2)
_cell_measurement_temperature 118(2)
_cell_volume 1592.8(5)
_computing_structure_refinement 'SHELXL-97 (Sheldrick, 1997)'
_diffrn_ambient_temperature 118(2)
_diffrn_measured_fraction_theta_full 0.999
_diffrn_measured_fraction_theta_max 0.999
_diffrn_radiation_monochromator graphite
_diffrn_radiation_source 'fine-focus sealed tube'
_diffrn_radiation_type MoK\a
_diffrn_radiation_wavelength 0.71073
_diffrn_reflns_av_R_equivalents 0.0824
_diffrn_reflns_av_sigmaI/netI 0.0405
_diffrn_reflns_limit_h_max 8
_diffrn_reflns_limit_h_min -8
_diffrn_reflns_limit_k_max 23
_diffrn_reflns_limit_k_min -23
_diffrn_reflns_limit_l_max 13
_diffrn_reflns_limit_l_min -13
_diffrn_reflns_number 20404
_diffrn_reflns_theta_full 25.68
_diffrn_reflns_theta_max 25.68
_diffrn_reflns_theta_min 2.07
_exptl_absorpt_coefficient_mu 2.751
_exptl_absorpt_correction_T_max 0.6092
_exptl_absorpt_correction_T_min 0.4058
_exptl_absorpt_correction_type psi-scan
_exptl_crystal_density_diffrn 1.441
_exptl_crystal_density_method 'not measured'
_exptl_crystal_F_000 704
_exptl_crystal_size_max 0.40
_exptl_crystal_size_mid 0.20
_exptl_crystal_size_min 0.20
_refine_diff_density_max 0.425
_refine_diff_density_min -0.552
_refine_diff_density_rms 0.079
_refine_ls_extinction_method none
_refine_ls_goodness_of_fit_ref 1.046
_refine_ls_hydrogen_treatment mixed
_refine_ls_matrix_type full
_refine_ls_number_parameters 142
_refine_ls_number_reflns 3013
_refine_ls_number_restraints 0
_refine_ls_restrained_S_all 1.046
_refine_ls_R_factor_all 0.0488
_refine_ls_R_factor_gt 0.0354
_refine_ls_shift/su_max 0.001
_refine_ls_shift/su_mean 0.000
_refine_ls_structure_factor_coef Fsqd
_refine_ls_weighting_details 'calc w=1/[\s^2^(Fo^2^)+(0.0318P)^2^+1.7510P] where P=(Fo^2^+2Fc^2^)/3'
_refine_ls_weighting_scheme calc
_refine_ls_wR_factor_gt 0.0748
_refine_ls_wR_factor_ref 0.0799
_reflns_number_gt 2534
_reflns_number_total 3013
_reflns_threshold_expression >2sigma(I)
_cod_data_source_file ic011045j.cif
_cod_data_source_block am101a
_cod_depositor_comments
;
The following automatic conversions were performed:

'_exptl_absorpt_correction_type' value 'Psi-scan' changed to
'psi-scan' according to the built-in table from CIF Core dictionary
named 'cif_core.dic' version 2.4.1 from 2010-06-29.

Automatic conversion script
Id: cif_fix_values 1646 2011-03-28 12:23:43Z adriana 
;
_cod_original_cell_volume 1592.7(5)
_cod_database_code 4317728

loop_
_symmetry_equiv_pos_as_xyz
'x, y, z'
'-x, y+1/2, -z+1/2'
'-x, -y, -z'
'x, -y-1/2, z-1/2'

loop_
_atom_site_label
_atom_site_type_symbol
_atom_site_fract_x
_atom_site_fract_y
_atom_site_fract_z
_atom_site_U_iso_or_equiv
_atom_site_adp_type
_atom_site_occupancy
_atom_site_symmetry_multiplicity
_atom_site_calc_flag
_atom_site_refinement_flags
_atom_site_disorder_assembly
_atom_site_disorder_group
Se1 Se 0.25475(4) 0.534522(16) 0.18991(3) 0.02652(11) Uani 1 1 d . . .
S1 S 0.18360(12) 0.64259(4) 0.35238(7) 0.0326(2) Uani 1 1 d . . .
S2 S 0.24500(11) 0.47980(4) -0.04009(7) 0.02990(19) Uani 1 1 d . . .
Si1 Si 0.28148(13) 0.58315(5) 0.58476(8) 0.0366(2) Uani 1 1 d . . .
Si2 Si 0.33232(12) 0.33214(5) -0.01124(8) 0.0290(2) Uani 1 1 d . . .
N1 N 0.1747(4) 0.62324(13) 0.2215(2) 0.0303(6) Uani 1 1 d . . .
N2 N 0.2107(4) 0.54653(14) 0.0314(2) 0.0293(6) Uani 1 1 d . . .
N3 N 0.2647(4) 0.58593(14) 0.4313(2) 0.0326(6) Uani 1 1 d . . .
N4 N 0.3105(4) 0.41866(14) 0.0350(2) 0.0311(6) Uani 1 1 d . . .
C11 C 0.2255(6) 0.4923(2) 0.6238(3) 0.0566(11) Uani 1 1 d . . .
H11A H 0.1060 0.4794 0.5871 0.085 Uiso 1 1 calc R . .
H11B H 0.2192 0.4882 0.7089 0.085 Uiso 1 1 calc R . .
H11C H 0.3218 0.4613 0.5959 0.085 Uiso 1 1 calc R . .
C12 C 0.5232(5) 0.6043(2) 0.6310(3) 0.0474(9) Uani 1 1 d . . .
H12A H 0.6066 0.5690 0.6010 0.071 Uiso 1 1 calc R . .
H12B H 0.5344 0.6054 0.7167 0.071 Uiso 1 1 calc R . .
H12C H 0.5563 0.6499 0.5998 0.071 Uiso 1 1 calc R . .
C13 C 0.1181(6) 0.6447(3) 0.6517(4) 0.0681(14) Uani 1 1 d . . .
H13A H 0.1473 0.6922 0.6276 0.102 Uiso 1 1 calc R . .
H13B H 0.1296 0.6412 0.7371 0.102 Uiso 1 1 calc R . .
H13C H -0.0087 0.6332 0.6255 0.102 Uiso 1 1 calc R . .
C21 C 0.3251(5) 0.32479(19) -0.1735(3) 0.0418(9) Uani 1 1 d . . .
H21A H 0.2060 0.3420 -0.2049 0.063 Uiso 1 1 calc R . .
H21B H 0.3401 0.2760 -0.1958 0.063 Uiso 1 1 calc R . .
H21C H 0.4254 0.3524 -0.2052 0.063 Uiso 1 1 calc R . .
C22 C 0.5558(5) 0.29933(18) 0.0508(3) 0.0420(9) Uani 1 1 d . . .
H22A H 0.6571 0.3271 0.0208 0.063 Uiso 1 1 calc R . .
H22B H 0.5717 0.2507 0.0281 0.063 Uiso 1 1 calc R . .
H22C H 0.5567 0.3028 0.1363 0.063 Uiso 1 1 calc R . .
C23 C 0.1353(5) 0.2853(2) 0.0510(4) 0.0519(10) Uani 1 1 d . . .
H23A H 0.1337 0.2939 0.1355 0.078 Uiso 1 1 calc R . .
H23B H 0.1484 0.2354 0.0368 0.078 Uiso 1 1 calc R . .
H23C H 0.0194 0.3019 0.0138 0.078 Uiso 1 1 calc R . .

loop_
_atom_site_aniso_label
_atom_site_aniso_U_11
_atom_site_aniso_U_22
_atom_site_aniso_U_33
_atom_site_aniso_U_23
_atom_site_aniso_U_13
_atom_site_aniso_U_12
Se1 0.02898(18) 0.02617(18) 0.02429(17) 0.00216(12) -0.00082(12) 0.00323(13)
S1 0.0360(4) 0.0329(4) 0.0287(4) -0.0056(3) -0.0011(3) 0.0058(4)
S2 0.0314(4) 0.0342(4) 0.0241(4) -0.0030(3) 0.0003(3) 0.0023(3)
Si1 0.0387(5) 0.0475(6) 0.0235(5) -0.0035(4) -0.0015(4) 0.0057(5)
Si2 0.0274(5) 0.0274(5) 0.0321(5) -0.0019(4) -0.0008(4) -0.0003(4)
N1 0.0362(15) 0.0263(14) 0.0282(14) -0.0011(11) -0.0017(11) 0.0067(12)
N2 0.0308(14) 0.0335(15) 0.0236(13) 0.0046(11) -0.0008(11) 0.0028(12)
N3 0.0342(15) 0.0405(16) 0.0228(13) -0.0008(12) -0.0016(11) 0.0022(13)
N4 0.0303(14) 0.0312(15) 0.0314(14) -0.0028(11) -0.0033(11) 0.0029(12)
C11 0.071(3) 0.064(3) 0.034(2) 0.0129(19) 0.0011(19) -0.012(2)
C12 0.050(2) 0.049(2) 0.042(2) -0.0022(17) -0.0124(17) 0.0027(19)
C13 0.064(3) 0.104(4) 0.036(2) -0.015(2) -0.001(2) 0.033(3)
C21 0.046(2) 0.040(2) 0.039(2) -0.0095(16) 0.0008(17) 0.0022(17)
C22 0.042(2) 0.0342(19) 0.049(2) -0.0049(16) -0.0111(17) 0.0076(16)
C23 0.042(2) 0.053(2) 0.061(3) 0.006(2) 0.0092(19) -0.0100(19)

loop_
_atom_type_symbol
_atom_type_description
_atom_type_scat_dispersion_real
_atom_type_scat_dispersion_imag
_atom_type_scat_source
C C 0.0033 0.0016 'International Tables Vol C Tables 4.2.6.8 and 6.1.1.4'
H H 0.0000 0.0000 'International Tables Vol C Tables 4.2.6.8 and 6.1.1.4'
N N 0.0061 0.0033 'International Tables Vol C Tables 4.2.6.8 and 6.1.1.4'
Si Si 0.0817 0.0704 'International Tables Vol C Tables 4.2.6.8 and 6.1.1.4'
S S 0.1246 0.1234 'International Tables Vol C Tables 4.2.6.8 and 6.1.1.4'
Se Se -0.0929 2.2259 'International Tables Vol C Tables 4.2.6.8 and 6.1.1.4'

loop_
_geom_angle_atom_site_label_1
_geom_angle_atom_site_label_2
_geom_angle_atom_site_label_3
_geom_angle
_geom_angle_site_symmetry_1
_geom_angle_site_symmetry_3
_geom_angle_publ_flag
N2 Se1 N1 91.83(11) . . ?
N3 S1 N1 113.88(15) . . ?
N4 S2 N2 113.36(14) . . ?
N3 Si1 C11 105.15(16) . . ?
N3 Si1 C12 108.02(16) . . ?
C11 Si1 C12 110.54(19) . . ?
N3 Si1 C13 111.70(17) . . ?
C11 Si1 C13 110.8(2) . . ?
C12 Si1 C13 110.5(2) . . ?
N4 Si2 C23 105.50(17) . . ?
N4 Si2 C22 107.14(15) . . ?
C23 Si2 C22 111.12(18) . . ?
N4 Si2 C21 111.90(15) . . ?
C23 Si2 C21 110.62(18) . . ?
C22 Si2 C21 110.42(17) . . ?
S1 N1 Se1 114.31(15) . . ?
S2 N2 Se1 112.94(15) . . ?
S1 N3 Si1 128.82(17) . . ?
S2 N4 Si2 126.36(17) . . ?

loop_
_geom_bond_atom_site_label_1
_geom_bond_atom_site_label_2
_geom_bond_distance
_geom_bond_site_symmetry_2
_geom_bond_publ_flag
Se1 N2 1.844(3) . ?
Se1 N1 1.844(3) . ?
S1 N3 1.521(3) . ?
S1 N1 1.541(3) . ?
S2 N4 1.523(3) . ?
S2 N2 1.548(3) . ?
Si1 N3 1.755(3) . ?
Si1 C11 1.854(4) . ?
Si1 C12 1.855(4) . ?
Si1 C13 1.858(4) . ?
Si2 N4 1.757(3) . ?
Si2 C23 1.851(4) . ?
Si2 C22 1.853(3) . ?
Si2 C21 1.860(3) . ?

loop_
_geom_torsion_atom_site_label_1
_geom_torsion_atom_site_label_2
_geom_torsion_atom_site_label_3
_geom_torsion_atom_site_label_4
_geom_torsion
_geom_torsion_site_symmetry_1
_geom_torsion_site_symmetry_2
_geom_torsion_site_symmetry_3
_geom_torsion_site_symmetry_4
_geom_torsion_publ_flag
N3 S1 N1 Se1 2.5(2) . . . . ?
N2 Se1 N1 S1 -179.71(17) . . . . ?
N4 S2 N2 Se1 -0.9(2) . . . . ?
N1 Se1 N2 S2 -175.59(16) . . . . ?
N1 S1 N3 Si1 -173.91(19) . . . . ?
C11 Si1 N3 S1 139.7(2) . . . . ?
C12 Si1 N3 S1 -102.3(2) . . . . ?
C13 Si1 N3 S1 19.4(3) . . . . ?
N2 S2 N4 Si2 170.49(18) . . . . ?
C23 Si2 N4 S2 -105.4(2) . . . . ?
C22 Si2 N4 S2 136.1(2) . . . . ?
C21 Si2 N4 S2 14.9(3) . . . . ?

loop_
_cod_related_entry_id
_cod_related_entry_database
_cod_related_entry_code
1 ChemSpider 30661041
